data_1520318
loop_
_publ_author_name
'Ro\&sbach, Jan'
'Harms, Klaus'
'Koert, Ulrich'

_publ_section_title
;
 \a-Crotyl-\a-difluoroboranyloxy-amides: Structure and Reactivity of
 Isolable Intermediates in Stereospecific \a-Ketol Rearrangements.
;
_journal_issue 12
_journal_name_full 'Organic letters'
_journal_page_first 3122
_journal_page_last 3125
_journal_paper_doi 10.1021/acs.orglett.5b01427
_journal_volume 17
_journal_year 2015
_chemical_formula_moiety 'C19 H23 B F2 N2 O5, 0.3(H2 O)'
_chemical_formula_sum 'C19 H23.6 B F2 N2 O5.3'
_chemical_formula_weight 413.63
_chemical_name_common JR21673
_space_group_crystal_system orthorhombic
_space_group_IT_number 60
_space_group_name_Hall '-P 2n 2ab'
_space_group_name_H-M_alt 'P b c n'
_symmetry_space_group_name_Hall '-P 2n 2ab'
_symmetry_space_group_name_H-M 'P b c n'
_atom_sites_solution_hydrogens mixed
_atom_sites_solution_primary direct
_atom_sites_solution_secondary difmap
_audit_creation_method SHELXL-2014/7
_cell_angle_alpha 90
_cell_angle_beta 90
_cell_angle_gamma 90
_cell_formula_units_Z 8
_cell_length_a 12.2584(5)
_cell_length_b 10.1061(4)
_cell_length_c 31.0115(13)
_cell_measurement_reflns_used 9770
_cell_measurement_temperature 100(2)
_cell_measurement_theta_max 25.2625
_cell_measurement_theta_min 2.6120
_cell_volume 3841.8(3)
_computing_cell_refinement 'BRUKER SAINT'
_computing_data_collection 'BRUKER APEX2 2014.9-0'
_computing_data_reduction 'SAINT V8.34A (Bruker AXS Inc., 2013)'
_computing_molecular_graphics 'DIAMOND (Crystal Impact)'
_computing_structure_refinement 'SHELXL-2014/7 (Sheldrick, 2014)'
_computing_structure_solution 'XT V2014/1 (Bruker AXS Inc., 2014)'
_diffrn_ambient_temperature 100(2)
_diffrn_detector_area_resol_mean 7.9
_diffrn_measured_fraction_theta_full 0.999
_diffrn_measured_fraction_theta_max 0.997
_diffrn_measurement_device_type 'Bruker D8 QUEST area detector'
_diffrn_measurement_method '\w and \f scans'
_diffrn_radiation_type MoK\a
_diffrn_radiation_wavelength 0.71073
_diffrn_reflns_av_R_equivalents 0.0394
_diffrn_reflns_av_unetI/netI 0.0237
_diffrn_reflns_Laue_measured_fraction_full 0.999
_diffrn_reflns_Laue_measured_fraction_max 0.997
_diffrn_reflns_limit_h_max 14
_diffrn_reflns_limit_h_min -14
_diffrn_reflns_limit_k_max 12
_diffrn_reflns_limit_k_min -10
_diffrn_reflns_limit_l_max 32
_diffrn_reflns_limit_l_min -37
_diffrn_reflns_number 27109
_diffrn_reflns_point_group_measured_fraction_full 0.999
_diffrn_reflns_point_group_measured_fraction_max 0.997
_diffrn_reflns_theta_full 25.242
_diffrn_reflns_theta_max 25.297
_diffrn_reflns_theta_min 2.612
_diffrn_source 'microfocus sealed X-ray tube'
_exptl_absorpt_coefficient_mu 0.115
_exptl_absorpt_correction_T_max 1.00
_exptl_absorpt_correction_T_min 0.92
_exptl_absorpt_correction_type multi-scan
_exptl_absorpt_process_details 'SADABS V2014/5 (Bruker AXS Inc.)'
_exptl_crystal_colour colourless
_exptl_crystal_density_diffrn 1.430
_exptl_crystal_density_method 'not measured'
_exptl_crystal_description plate
_exptl_crystal_F_000 1736
_exptl_crystal_size_max 0.23
_exptl_crystal_size_mid 0.22
_exptl_crystal_size_min 0.04
_refine_diff_density_max 0.296
_refine_diff_density_min -0.191
_refine_diff_density_rms 0.042
_refine_ls_extinction_method none
_refine_ls_goodness_of_fit_ref 1.072
_refine_ls_hydrogen_treatment constr
_refine_ls_matrix_type full
_refine_ls_number_parameters 270
_refine_ls_number_reflns 3483
_refine_ls_number_restraints 0
_refine_ls_restrained_S_all 1.072
_refine_ls_R_factor_all 0.0541
_refine_ls_R_factor_gt 0.0383
_refine_ls_shift/su_max 0.001
_refine_ls_shift/su_mean 0.000
_refine_ls_structure_factor_coef Fsqd
_refine_ls_weighting_details 'w=1/[\s^2^(Fo^2^)+(0.0324P)^2^+2.4914P] where P=(Fo^2^+2Fc^2^)/3'
_refine_ls_weighting_scheme calc
_refine_ls_wR_factor_gt 0.0822
_refine_ls_wR_factor_ref 0.0887
_reflns_Friedel_coverage 0.000
_reflns_number_gt 2825
_reflns_number_total 3483
_reflns_threshold_expression 'I > 2\s(I)'
_cod_data_source_file ol5b01427_si_002.cif
_cod_data_source_block JR21673_0m
_cod_depositor_comments 'Adding full bibliography for 1520305--1520319.cif.'
_cod_original_formula_sum 'C19 H23.60 B F2 N2 O5.30'
_cod_database_code 1520318
_shelx_shelxl_version_number 2014/7
_shelx_space_group_comment
; 
The symmetry employed for this shelxl refinement is uniquely defined 
by the following loop, which should always be used as a source of 
symmetry information in preference to the above space-group names. 
They are only intended as comments. 
;
_shelx_estimated_absorpt_t_min 0.974
_shelx_estimated_absorpt_t_max 0.995

loop_
_space_group_symop_operation_xyz
'x, y, z'
'x+1/2, -y+1/2, -z'
'-x, y, -z+1/2'
'-x+1/2, -y+1/2, z+1/2'
'-x, -y, -z'
'-x-1/2, y-1/2, z'
'x, -y, z-1/2'
'x-1/2, y-1/2, -z-1/2'

loop_
_atom_site_label
_atom_site_type_symbol
_atom_site_fract_x
_atom_site_fract_y
_atom_site_fract_z
_atom_site_U_iso_or_equiv
_atom_site_adp_type
_atom_site_occupancy
_atom_site_site_symmetry_order
_atom_site_calc_flag
_atom_site_refinement_flags_posn
_atom_site_refinement_flags_adp
_atom_site_refinement_flags_occupancy
C1 C 0.33727(17) 1.13403(19) 0.25859(6) 0.0293(5) Uani 1 1 d . . .
H1A H 0.4003 1.1935 0.2601 0.044 Uiso 1 1 calc R U .
H1B H 0.2738 1.1774 0.2716 0.044 Uiso 1 1 calc R U .
H1C H 0.3215 1.1129 0.2284 0.044 Uiso 1 1 calc R U .
C2 C 0.36191(14) 1.00993(18) 0.28252(6) 0.0190(4) Uani 1 1 d . . .
C3 C 0.39002(14) 1.02138(16) 0.33115(5) 0.0158(4) Uani 1 1 d . . .
C4 C 0.30588(13) 0.93841(16) 0.35718(5) 0.0153(4) Uani 1 1 d . . .
H4 H 0.3074 0.8450 0.3465 0.018 Uiso 1 1 calc R U .
C5 C 0.32995(14) 0.93901(17) 0.40516(5) 0.0194(4) Uani 1 1 d . . .
H5 H 0.3294 1.0322 0.4160 0.023 Uiso 1 1 calc R U .
C6 C 0.25147(15) 0.85551(18) 0.43227(6) 0.0213(4) Uani 1 1 d . . .
H6A H 0.2080 0.9112 0.4521 0.026 Uiso 1 1 calc R U .
H6B H 0.2016 0.8031 0.4139 0.026 Uiso 1 1 calc R U .
C7 C 0.32911(15) 0.76862(17) 0.45631(5) 0.0197(4) Uani 1 1 d . . .
C8 C 0.29634(15) 0.66998(17) 0.48888(5) 0.0210(4) Uani 1 1 d . . .
C9 C 0.18652(15) 0.64398(17) 0.49598(6) 0.0219(4) Uani 1 1 d . . .
H9 H 0.1326 0.6931 0.4809 0.026 Uiso 1 1 calc R U .
C10 C 0.15546(16) 0.54709(18) 0.52484(6) 0.0255(4) Uani 1 1 d . . .
H10 H 0.0802 0.5286 0.5290 0.031 Uiso 1 1 calc R U .
C11 C 0.23251(17) 0.47707(19) 0.54757(6) 0.0285(5) Uani 1 1 d . . .
H11 H 0.2106 0.4100 0.5672 0.034 Uiso 1 1 calc R U .
C12 C 0.34238(17) 0.5047(2) 0.54178(6) 0.0319(5) Uani 1 1 d . . .
H12 H 0.3958 0.4575 0.5578 0.038 Uiso 1 1 calc R U .
C13 C 0.37413(17) 0.60081(19) 0.51273(6) 0.0273(4) Uani 1 1 d . . .
H13 H 0.4494 0.6199 0.5090 0.033 Uiso 1 1 calc R U .
C14 C 0.51233(14) 0.98833(16) 0.33818(5) 0.0156(4) Uani 1 1 d . . .
C15 C 0.19211(14) 0.99610(18) 0.34953(6) 0.0214(4) Uani 1 1 d . . .
H15A H 0.1383 0.9452 0.3660 0.032 Uiso 1 1 calc R U .
H15B H 0.1745 0.9914 0.3187 0.032 Uiso 1 1 calc R U .
H15C H 0.1907 1.0886 0.3590 0.032 Uiso 1 1 calc R U .
C16 C 0.52295(14) 0.75095(16) 0.31716(5) 0.0176(4) Uani 1 1 d . . .
H16A H 0.5509 0.7276 0.2882 0.021 Uiso 1 1 calc R U .
H16B H 0.4424 0.7553 0.3156 0.021 Uiso 1 1 calc R U .
C17 C 0.55716(14) 0.64615(17) 0.34953(6) 0.0198(4) Uani 1 1 d . . .
H17A H 0.5215 0.6642 0.3776 0.024 Uiso 1 1 calc R U .
H17B H 0.5322 0.5583 0.3394 0.024 Uiso 1 1 calc R U .
C19 C 0.70848(15) 0.76882(16) 0.37117(6) 0.0202(4) Uani 1 1 d . . .
H19A H 0.7877 0.7651 0.3772 0.024 Uiso 1 1 calc R U .
H19B H 0.6702 0.7898 0.3984 0.024 Uiso 1 1 calc R U .
C20 C 0.68578(13) 0.87553(17) 0.33837(6) 0.0178(4) Uani 1 1 d . . .
H20A H 0.7115 0.9621 0.3493 0.021 Uiso 1 1 calc R U .
H20B H 0.7249 0.8559 0.3112 0.021 Uiso 1 1 calc R U .
N7 N 0.42916(13) 0.78136(16) 0.44500(5) 0.0251(4) Uani 1 1 d . . .
N15 N 0.56678(11) 0.88049(13) 0.33039(4) 0.0150(3) Uani 1 1 d . . .
O2 O 0.35806(11) 0.90172(13) 0.26587(4) 0.0283(3) Uani 1 1 d . . .
O3 O 0.38306(9) 1.15359(11) 0.34477(4) 0.0180(3) Uani 1 1 d . . .
O5 O 0.43658(10) 0.88088(13) 0.41287(4) 0.0280(3) Uani 1 1 d . . .
O14 O 0.56409(9) 1.09115(11) 0.35172(4) 0.0192(3) Uani 1 1 d . . .
O18 O 0.67234(9) 0.64356(11) 0.35537(4) 0.0211(3) Uani 1 1 d . . .
B1 B 0.48815(17) 1.2097(2) 0.35425(7) 0.0208(4) Uani 1 1 d . . .
F1 F 0.52324(9) 1.30103(10) 0.32358(4) 0.0297(3) Uani 1 1 d . . .
F2 F 0.49475(9) 1.26423(10) 0.39453(4) 0.0301(3) Uani 1 1 d . . .
O1S O 0.5000 1.4826(4) 0.2500 0.077(2) Uani 0.603(8) 2 d S T P
H1S H 0.5192 1.4270 0.2754 0.116 Uiso 0.603(8) 1 d R U P

loop_
_atom_site_aniso_label
_atom_site_aniso_U_11
_atom_site_aniso_U_22
_atom_site_aniso_U_33
_atom_site_aniso_U_23
_atom_site_aniso_U_13
_atom_site_aniso_U_12
C1 0.0350(12) 0.0289(11) 0.0241(10) 0.0076(8) -0.0015(9) 0.0027(9)
C2 0.0118(9) 0.0236(10) 0.0217(9) 0.0008(8) 0.0024(7) 0.0029(7)
C3 0.0153(9) 0.0123(8) 0.0200(9) -0.0012(7) 0.0008(7) 0.0026(7)
C4 0.0136(9) 0.0128(8) 0.0195(8) -0.0002(7) 0.0002(7) -0.0005(7)
C5 0.0184(9) 0.0186(9) 0.0212(9) -0.0006(7) 0.0006(7) -0.0012(7)
C6 0.0206(9) 0.0216(10) 0.0217(9) 0.0018(8) 0.0002(8) -0.0003(8)
C7 0.0196(10) 0.0209(9) 0.0187(9) -0.0049(7) -0.0019(7) 0.0003(8)
C8 0.0254(10) 0.0206(10) 0.0168(9) -0.0029(7) -0.0004(8) 0.0019(8)
C9 0.0241(10) 0.0204(9) 0.0211(9) -0.0033(7) -0.0003(8) 0.0035(8)
C10 0.0284(11) 0.0233(10) 0.0248(10) -0.0032(8) 0.0058(8) 0.0001(8)
C11 0.0438(13) 0.0215(10) 0.0201(9) 0.0036(8) 0.0027(9) -0.0020(9)
C12 0.0373(13) 0.0296(11) 0.0287(10) 0.0068(9) -0.0097(9) 0.0033(9)
C13 0.0265(11) 0.0278(11) 0.0277(10) 0.0022(8) -0.0055(9) -0.0011(8)
C14 0.0164(9) 0.0143(9) 0.0162(8) 0.0021(7) 0.0013(7) -0.0021(7)
C15 0.0141(9) 0.0211(9) 0.0292(10) 0.0037(8) 0.0022(8) -0.0002(7)
C16 0.0161(9) 0.0142(9) 0.0224(9) -0.0038(7) -0.0009(7) -0.0001(7)
C17 0.0162(9) 0.0159(9) 0.0273(9) 0.0004(7) 0.0006(8) -0.0004(7)
C19 0.0143(9) 0.0172(9) 0.0291(10) -0.0001(7) -0.0028(8) -0.0001(7)
C20 0.0107(9) 0.0155(9) 0.0271(9) -0.0009(7) 0.0017(7) 0.0011(7)
N7 0.0249(9) 0.0307(9) 0.0197(8) 0.0050(7) -0.0001(7) -0.0003(7)
N15 0.0126(7) 0.0128(7) 0.0195(7) 0.0016(6) -0.0002(6) 0.0004(6)
O2 0.0347(8) 0.0286(8) 0.0217(7) -0.0042(6) -0.0060(6) 0.0103(6)
O3 0.0152(6) 0.0107(6) 0.0282(7) -0.0009(5) 0.0017(5) 0.0011(5)
O5 0.0174(7) 0.0420(8) 0.0247(7) 0.0116(6) -0.0015(5) -0.0022(6)
O14 0.0146(6) 0.0124(6) 0.0305(7) -0.0024(5) -0.0002(5) -0.0004(5)
O18 0.0162(6) 0.0140(6) 0.0333(7) -0.0008(5) -0.0032(5) 0.0020(5)
B1 0.0179(11) 0.0154(10) 0.0292(11) -0.0016(9) 0.0016(9) 0.0028(8)
F1 0.0235(6) 0.0175(6) 0.0480(7) 0.0065(5) 0.0064(5) -0.0007(4)
F2 0.0228(6) 0.0291(6) 0.0384(6) -0.0131(5) -0.0026(5) 0.0033(5)
O1S 0.172(6) 0.027(2) 0.033(2) 0.000 -0.012(3) 0.000

loop_
_atom_type_symbol
_atom_type_description
_atom_type_scat_dispersion_real
_atom_type_scat_dispersion_imag
_atom_type_scat_source
C C 0.0033 0.0016 'International Tables Vol C Tables 4.2.6.8 and 6.1.1.4'
H H 0.0000 0.0000 'International Tables Vol C Tables 4.2.6.8 and 6.1.1.4'
N N 0.0061 0.0033 'International Tables Vol C Tables 4.2.6.8 and 6.1.1.4'
O O 0.0106 0.0060 'International Tables Vol C Tables 4.2.6.8 and 6.1.1.4'
B B 0.0013 0.0007 'International Tables Vol C Tables 4.2.6.8 and 6.1.1.4'
F F 0.0171 0.0103 'International Tables Vol C Tables 4.2.6.8 and 6.1.1.4'

loop_
_geom_angle_atom_site_label_1
_geom_angle_atom_site_label_2
_geom_angle_atom_site_label_3
_geom_angle
C2 C1 H1A 109.5
C2 C1 H1B 109.5
H1A C1 H1B 109.5
C2 C1 H1C 109.5
H1A C1 H1C 109.5
H1B C1 H1C 109.5
O2 C2 C1 122.75(16)
O2 C2 C3 119.39(15)
C1 C2 C3 117.84(15)
O3 C3 C14 102.79(13)
O3 C3 C2 110.48(13)
C14 C3 C2 109.58(13)
O3 C3 C4 108.46(13)
C14 C3 C4 116.87(13)
C2 C3 C4 108.48(13)
C5 C4 C15 109.14(14)
C5 C4 C3 112.21(14)
C15 C4 C3 108.58(13)
C5 C4 H4 109.0
C15 C4 H4 109.0
C3 C4 H4 109.0
O5 C5 C4 109.55(13)
O5 C5 C6 104.61(13)
C4 C5 C6 114.46(14)
O5 C5 H5 109.4
C4 C5 H5 109.4
C6 C5 H5 109.4
C7 C6 C5 101.40(14)
C7 C6 H6A 111.5
C5 C6 H6A 111.5
C7 C6 H6B 111.5
C5 C6 H6B 111.5
H6A C6 H6B 109.3
N7 C7 C8 121.05(16)
N7 C7 C6 114.45(16)
C8 C7 C6 124.43(16)
C9 C8 C13 118.92(17)
C9 C8 C7 120.03(16)
C13 C8 C7 121.05(17)
C10 C9 C8 120.29(17)
C10 C9 H9 119.9
C8 C9 H9 119.9
C11 C10 C9 120.54(18)
C11 C10 H10 119.7
C9 C10 H10 119.7
C10 C11 C12 119.80(18)
C10 C11 H11 120.1
C12 C11 H11 120.1
C13 C12 C11 119.99(18)
C13 C12 H12 120.0
C11 C12 H12 120.0
C12 C13 C8 120.39(19)
C12 C13 H13 119.8
C8 C13 H13 119.8
O14 C14 N15 118.94(15)
O14 C14 C3 110.38(14)
N15 C14 C3 130.56(15)
C4 C15 H15A 109.5
C4 C15 H15B 109.5
H15A C15 H15B 109.5
C4 C15 H15C 109.5
H15A C15 H15C 109.5
H15B C15 H15C 109.5
N15 C16 C17 109.58(14)
N15 C16 H16A 109.8
C17 C16 H16A 109.8
N15 C16 H16B 109.8
C17 C16 H16B 109.8
H16A C16 H16B 108.2
O18 C17 C16 111.77(14)
O18 C17 H17A 109.3
C16 C17 H17A 109.3
O18 C17 H17B 109.3
C16 C17 H17B 109.3
H17A C17 H17B 107.9
O18 C19 C20 110.19(14)
O18 C19 H19A 109.6
C20 C19 H19A 109.6
O18 C19 H19B 109.6
C20 C19 H19B 109.6
H19A C19 H19B 108.1
N15 C20 C19 108.59(14)
N15 C20 H20A 110.0
C19 C20 H20A 110.0
N15 C20 H20B 110.0
C19 C20 H20B 110.0
H20A C20 H20B 108.4
C7 N7 O5 108.94(14)
C14 N15 C16 127.53(14)
C14 N15 C20 120.20(14)
C16 N15 C20 112.07(13)
C3 O3 B1 112.47(13)
N7 O5 C5 110.15(12)
C14 O14 B1 110.56(14)
C17 O18 C19 109.58(13)
F2 B1 F1 109.76(15)
F2 B1 O3 113.49(16)
F1 B1 O3 113.46(16)
F2 B1 O14 109.20(15)
F1 B1 O14 107.33(14)
O3 B1 O14 103.16(14)

loop_
_geom_bond_atom_site_label_1
_geom_bond_atom_site_label_2
_geom_bond_distance
C1 C2 1.488(2)
C1 H1A 0.9800
C1 H1B 0.9800
C1 H1C 0.9800
C2 O2 1.210(2)
C2 C3 1.551(2)
C3 O3 1.404(2)
C3 C14 1.551(2)
C3 C4 1.555(2)
C4 C5 1.517(2)
C4 C15 1.530(2)
C4 H4 1.0000
C5 O5 1.453(2)
C5 C6 1.531(2)
C5 H5 1.0000
C6 C7 1.494(2)
C6 H6A 0.9900
C6 H6B 0.9900
C7 N7 1.282(2)
C7 C8 1.475(2)
C8 C9 1.389(3)
C8 C13 1.395(3)
C9 C10 1.380(3)
C9 H9 0.9500
C10 C11 1.375(3)
C10 H10 0.9500
C11 C12 1.387(3)
C11 H11 0.9500
C12 C13 1.381(3)
C12 H12 0.9500
C13 H13 0.9500
C14 O14 1.288(2)
C14 N15 1.301(2)
C15 H15A 0.9800
C15 H15B 0.9800
C15 H15C 0.9800
C16 N15 1.473(2)
C16 C17 1.518(2)
C16 H16A 0.9900
C16 H16B 0.9900
C17 O18 1.424(2)
C17 H17A 0.9900
C17 H17B 0.9900
C19 O18 1.428(2)
C19 C20 1.508(2)
C19 H19A 0.9900
C19 H19B 0.9900
C20 N15 1.480(2)
C20 H20A 0.9900
C20 H20B 0.9900
N7 O5 1.4189(19)
O3 B1 1.438(2)
O14 B1 1.519(2)
B1 F2 1.368(2)
B1 F1 1.394(2)
O1S H1S 0.9959

loop_
_geom_hbond_atom_site_label_D
_geom_hbond_atom_site_label_H
_geom_hbond_atom_site_label_A
_geom_hbond_distance_DH
_geom_hbond_distance_HA
_geom_hbond_distance_DA
_geom_hbond_angle_DHA
O1S H1S F1 1.00 1.96 2.942(3) 166.8

loop_
_geom_torsion_atom_site_label_1
_geom_torsion_atom_site_label_2
_geom_torsion_atom_site_label_3
_geom_torsion_atom_site_label_4
_geom_torsion
O2 C2 C3 O3 -176.00(15)
C1 C2 C3 O3 2.1(2)
O2 C2 C3 C14 71.4(2)
C1 C2 C3 C14 -110.45(17)
O2 C2 C3 C4 -57.2(2)
C1 C2 C3 C4 120.89(17)
O3 C3 C4 C5 -62.41(17)
C14 C3 C4 C5 53.11(19)
C2 C3 C4 C5 177.56(14)
O3 C3 C4 C15 58.31(17)
C14 C3 C4 C15 173.83(14)
C2 C3 C4 C15 -61.73(17)
C15 C4 C5 O5 178.37(13)
C3 C4 C5 O5 -61.23(18)
C15 C4 C5 C6 61.27(19)
C3 C4 C5 C6 -178.34(14)
O5 C5 C6 C7 6.47(17)
C4 C5 C6 C7 126.37(15)
C5 C6 C7 N7 -5.5(2)
C5 C6 C7 C8 177.73(15)
N7 C7 C8 C9 -170.37(17)
C6 C7 C8 C9 6.3(3)
N7 C7 C8 C13 9.2(3)
C6 C7 C8 C13 -174.23(17)
C13 C8 C9 C10 -2.8(3)
C7 C8 C9 C10 176.72(16)
C8 C9 C10 C11 1.4(3)
C9 C10 C11 C12 0.6(3)
C10 C11 C12 C13 -1.1(3)
C11 C12 C13 C8 -0.4(3)
C9 C8 C13 C12 2.3(3)
C7 C8 C13 C12 -177.20(17)
O3 C3 C14 O14 -2.74(17)
C2 C3 C14 O14 114.75(16)
C4 C3 C14 O14 -121.37(15)
O3 C3 C14 N15 -178.50(16)
C2 C3 C14 N15 -61.0(2)
C4 C3 C14 N15 62.9(2)
N15 C16 C17 O18 -54.75(18)
O18 C19 C20 N15 60.13(18)
C8 C7 N7 O5 178.87(14)
C6 C7 N7 O5 1.9(2)
O14 C14 N15 C16 176.31(15)
C3 C14 N15 C16 -8.2(3)
O14 C14 N15 C20 1.9(2)
C3 C14 N15 C20 177.38(16)
C17 C16 N15 C14 -122.32(17)
C17 C16 N15 C20 52.45(18)
C19 C20 N15 C14 119.89(16)
C19 C20 N15 C16 -55.30(17)
C14 C3 O3 B1 7.03(17)
C2 C3 O3 B1 -109.82(16)
C4 C3 O3 B1 131.39(15)
C7 N7 O5 C5 2.79(19)
C4 C5 O5 N7 -129.14(14)
C6 C5 O5 N7 -6.00(17)
N15 C14 O14 B1 174.00(14)
C3 C14 O14 B1 -2.32(18)
C16 C17 O18 C19 60.56(18)
C20 C19 O18 C17 -63.28(18)
C3 O3 B1 F2 -126.36(15)
C3 O3 B1 F1 107.46(16)
C3 O3 B1 O14 -8.32(18)
C14 O14 B1 F2 127.36(16)
C14 O14 B1 F1 -113.72(16)
C14 O14 B1 O3 6.36(19)
